data_2239622
loop_
_publ_author_name
'Hamri, Salha'
'Hafid, Abderrafia'
'Khouili, Mostafa'
'El Ammari, Lahcen'
'Ketatni, El Mostafa'

_publ_section_title
;
 3-Methylsulfanyl-5-phenyl-1,2,4-triazine
;
_journal_coeditor_code RZ5126
_journal_issue 6
_journal_name_full 'Acta Crystallographica Section E'
_journal_page_first o720
_journal_paper_doi 10.1107/S1600536814011830
_journal_volume 70
_journal_year 2014
_chemical_formula_iupac 'C10 H9 N3 S'
_chemical_formula_moiety 'C10 H9 N3 S'
_chemical_formula_sum 'C10 H9 N3 S'
_chemical_formula_weight 203.26
_chemical_name_systematic
;
3-Methylsulfanyl-5-phenyl-1,2,4-triazine
;
_space_group_IT_number 14
_symmetry_cell_setting monoclinic
_symmetry_space_group_name_Hall '-P 2ybc'
_symmetry_space_group_name_H-M 'P 1 21/c 1'
_atom_sites_solution_hydrogens geom
_atom_sites_solution_primary direct
_atom_sites_solution_secondary difmap
_audit_creation_method SHELXL-97
_cell_angle_alpha 90.00
_cell_angle_beta 94.584(2)
_cell_angle_gamma 90.00
_cell_formula_units_Z 4
_cell_length_a 7.7513(3)
_cell_length_b 12.9191(5)
_cell_length_c 9.8262(3)
_cell_measurement_reflns_used 2859
_cell_measurement_temperature 296(2)
_cell_measurement_theta_max 30.03
_cell_measurement_theta_min 2.64
_cell_volume 980.85(6)
_computing_cell_refinement 'SAINT (Bruker, 2009)'
_computing_data_collection 'APEX2 (Bruker, 2009)'
_computing_data_reduction 'SAINT (Bruker, 2009)'
_computing_molecular_graphics 'ORTEP-3 for Windows (Farrugia, 2012)'
_computing_publication_material 'PLATON (Spek, 2009) and publCIF (Westrip, 2010)'
_computing_structure_refinement 'SHELXL97 (Sheldrick, 2008)'
_computing_structure_solution 'SHELXS97 (Sheldrick, 2008)'
_diffrn_ambient_temperature 296(2)
_diffrn_measured_fraction_theta_full 0.998
_diffrn_measured_fraction_theta_max 0.998
_diffrn_measurement_device_type 'Bruker X8 APEX'
_diffrn_measurement_method '\f and \w scans'
_diffrn_radiation_monochromator graphite
_diffrn_radiation_source 'fine-focus sealed tube'
_diffrn_radiation_type MoK\a
_diffrn_radiation_wavelength 0.71073
_diffrn_reflns_av_R_equivalents 0.0229
_diffrn_reflns_av_sigmaI/netI 0.0145
_diffrn_reflns_limit_h_max 10
_diffrn_reflns_limit_h_min -10
_diffrn_reflns_limit_k_max 16
_diffrn_reflns_limit_k_min -18
_diffrn_reflns_limit_l_max 13
_diffrn_reflns_limit_l_min -11
_diffrn_reflns_number 15588
_diffrn_reflns_theta_full 30.03
_diffrn_reflns_theta_max 30.03
_diffrn_reflns_theta_min 2.64
_exptl_absorpt_coefficient_mu 0.290
_exptl_absorpt_correction_T_max 0.7466
_exptl_absorpt_correction_T_min 0.6934
_exptl_absorpt_correction_type multi-scan
_exptl_absorpt_process_details '(SADABS; Bruker, 2009)'
_exptl_crystal_colour yellow
_exptl_crystal_density_diffrn 1.376
_exptl_crystal_density_method 'not measured'
_exptl_crystal_description block
_exptl_crystal_F_000 424
_exptl_crystal_size_max 0.41
_exptl_crystal_size_mid 0.35
_exptl_crystal_size_min 0.29
_refine_diff_density_max 0.319
_refine_diff_density_min -0.240
_refine_ls_extinction_method none
_refine_ls_goodness_of_fit_ref 1.100
_refine_ls_hydrogen_treatment constr
_refine_ls_matrix_type full
_refine_ls_number_parameters 127
_refine_ls_number_reflns 2859
_refine_ls_number_restraints 0
_refine_ls_restrained_S_all 1.100
_refine_ls_R_factor_all 0.0427
_refine_ls_R_factor_gt 0.0374
_refine_ls_shift/su_max 0.001
_refine_ls_shift/su_mean 0.000
_refine_ls_structure_factor_coef Fsqd
_refine_ls_weighting_details 'calc w=1/[\s^2^(Fo^2^)+(0.0567P)^2^+0.2100P] where P=(Fo^2^+2Fc^2^)/3'
_refine_ls_weighting_scheme calc
_refine_ls_wR_factor_gt 0.1040
_refine_ls_wR_factor_ref 0.1099
_reflns_number_gt 2544
_reflns_number_total 2859
_reflns_threshold_expression I>2sigma(I)
_cod_data_source_file rz5126sup1.cif
_cod_data_source_block I
_cod_original_sg_symbol_H-M 'P 21/c'
_cod_database_code 2239622
_cod_database_fobs_code 2239622

loop_
_symmetry_equiv_pos_as_xyz
'x, y, z'
'-x, y+1/2, -z+1/2'
'-x, -y, -z'
'x, -y-1/2, z-1/2'

loop_
_atom_site_type_symbol
_atom_site_label
_atom_site_fract_x
_atom_site_fract_y
_atom_site_fract_z
_atom_site_U_iso_or_equiv
_atom_site_adp_type
_atom_site_calc_flag
_atom_site_refinement_flags
_atom_site_occupancy
_atom_site_symmetry_multiplicity
S S 0.23977(4) 0.83039(3) 0.60310(3) 0.04391(12) Uani d . 1 1
N N1 0.55958(14) 0.87884(9) 0.70043(10) 0.0411(2) Uani d . 1 1
N N2 0.49883(12) 0.86358(7) 0.45807(9) 0.0321(2) Uani d . 1 1
N N3 0.72612(15) 0.90131(11) 0.68242(11) 0.0492(3) Uani d . 1 1
C C1 0.2219(2) 0.83401(12) 0.78375(15) 0.0478(3) Uani d . 1 1
H H1A 0.1053 0.8176 0.8025 0.072 Uiso calc R 1 1
H H1B 0.2509 0.9020 0.8177 0.072 Uiso calc R 1 1
H H1C 0.2997 0.7844 0.8278 0.072 Uiso calc R 1 1
C C2 0.45673(14) 0.86159(8) 0.58822(11) 0.0315(2) Uani d . 1 1
C C3 0.77637(16) 0.90344(12) 0.55773(13) 0.0434(3) Uani d . 1 1
H H3 0.8915 0.9188 0.5461 0.052 Uiso calc R 1 1
C C4 0.66358(14) 0.88349(8) 0.44103(11) 0.0308(2) Uani d . 1 1
C C5 0.72027(15) 0.88557(8) 0.30105(11) 0.0324(2) Uani d . 1 1
C C6 0.89529(17) 0.88858(11) 0.27791(14) 0.0439(3) Uani d . 1 1
H H6 0.9785 0.8887 0.3515 0.053 Uiso calc R 1 1
C C7 0.9461(2) 0.89133(13) 0.14577(16) 0.0537(4) Uani d . 1 1
H H7 1.0631 0.8939 0.1311 0.064 Uiso calc R 1 1
C C8 0.8234(2) 0.89027(12) 0.03593(15) 0.0539(4) Uani d . 1 1
H H8 0.8576 0.8917 -0.0526 0.065 Uiso calc R 1 1
C C9 0.6501(2) 0.88713(12) 0.05779(13) 0.0499(3) Uani d . 1 1
H H9 0.5677 0.8863 -0.0164 0.060 Uiso calc R 1 1
C C10 0.59717(17) 0.88521(10) 0.18942(12) 0.0403(3) Uani d . 1 1
H H10 0.4799 0.8837 0.2032 0.048 Uiso calc R 1 1

loop_
_atom_site_aniso_label
_atom_site_aniso_U_11
_atom_site_aniso_U_22
_atom_site_aniso_U_33
_atom_site_aniso_U_12
_atom_site_aniso_U_13
_atom_site_aniso_U_23
S 0.03440(17) 0.0619(2) 0.03562(17) -0.00433(12) 0.00418(12) 0.00196(13)
N1 0.0413(5) 0.0550(6) 0.0266(4) -0.0031(4) 0.0003(4) 0.0005(4)
N2 0.0327(4) 0.0367(5) 0.0264(4) -0.0001(3) 0.0000(3) 0.0010(3)
N3 0.0410(6) 0.0750(8) 0.0305(5) -0.0083(5) -0.0042(4) -0.0019(5)
C1 0.0498(7) 0.0555(8) 0.0397(7) -0.0018(6) 0.0137(5) 0.0043(5)
C2 0.0339(5) 0.0325(5) 0.0280(5) 0.0015(4) 0.0020(4) 0.0023(4)
C3 0.0328(5) 0.0640(8) 0.0324(6) -0.0063(5) -0.0023(4) -0.0007(5)
C4 0.0330(5) 0.0318(5) 0.0271(5) 0.0006(4) -0.0003(4) 0.0008(4)
C5 0.0374(5) 0.0321(5) 0.0280(5) 0.0004(4) 0.0033(4) -0.0002(4)
C6 0.0389(6) 0.0537(7) 0.0396(6) 0.0064(5) 0.0060(5) 0.0013(5)
C7 0.0509(8) 0.0642(9) 0.0485(8) 0.0080(7) 0.0197(6) 0.0016(7)
C8 0.0753(10) 0.0539(8) 0.0350(6) 0.0041(7) 0.0192(6) -0.0014(6)
C9 0.0675(9) 0.0546(8) 0.0271(5) -0.0046(6) -0.0002(5) -0.0023(5)
C10 0.0443(6) 0.0467(6) 0.0294(5) -0.0060(5) -0.0006(4) -0.0012(5)

loop_
_atom_type_symbol
_atom_type_description
_atom_type_scat_dispersion_real
_atom_type_scat_dispersion_imag
_atom_type_scat_source
C C 0.0033 0.0016 'International Tables Vol C Tables 4.2.6.8 and 6.1.1.4'
H H 0.0000 0.0000 'International Tables Vol C Tables 4.2.6.8 and 6.1.1.4'
N N 0.0061 0.0033 'International Tables Vol C Tables 4.2.6.8 and 6.1.1.4'
S S 0.1246 0.1234 'International Tables Vol C Tables 4.2.6.8 and 6.1.1.4'

loop_
_geom_angle_atom_site_label_1
_geom_angle_atom_site_label_2
_geom_angle_atom_site_label_3
_geom_angle
C2 S C1 103.19(6)
C2 N1 N3 116.42(10)
C4 N2 C2 115.65(9)
C3 N3 N1 118.99(10)
S C1 H1A 109.5
S C1 H1B 109.5
H1A C1 H1B 109.5
S C1 H1C 109.5
H1A C1 H1C 109.5
H1B C1 H1C 109.5
N1 C2 N2 127.71(10)
N1 C2 S 119.19(9)
N2 C2 S 113.10(8)
N3 C3 C4 122.93(11)
N3 C3 H3 118.5
C4 C3 H3 118.5
N2 C4 C3 118.28(10)
N2 C4 C5 118.82(10)
C3 C4 C5 122.89(10)
C6 C5 C10 119.03(11)
C6 C5 C4 121.21(10)
C10 C5 C4 119.76(11)
C7 C6 C5 120.43(13)
C7 C6 H6 119.8
C5 C6 H6 119.8
C8 C7 C6 120.11(14)
C8 C7 H7 119.9
C6 C7 H7 119.9
C9 C8 C7 119.87(12)
C9 C8 H8 120.1
C7 C8 H8 120.1
C8 C9 C10 120.68(13)
C8 C9 H9 119.7
C10 C9 H9 119.7
C9 C10 C5 119.88(13)
C9 C10 H10 120.1
C5 C10 H10 120.1

loop_
_geom_bond_atom_site_label_1
_geom_bond_atom_site_label_2
_geom_bond_distance
S C2 1.7469(11)
S C1 1.7921(14)
N1 C2 1.3268(15)
N1 N3 1.3486(16)
N2 C4 1.3263(14)
N2 C2 1.3451(14)
N3 C3 1.3153(17)
C1 H1A 0.9600
C1 H1B 0.9600
C1 H1C 0.9600
C3 C4 1.4091(15)
C3 H3 0.9300
C4 C5 1.4773(15)
C5 C6 1.3939(17)
C5 C10 1.3951(16)
C6 C7 1.3872(18)
C6 H6 0.9300
C7 C8 1.381(2)
C7 H7 0.9300
C8 C9 1.378(2)
C8 H8 0.9300
C9 C10 1.3880(17)
C9 H9 0.9300
C10 H10 0.9300
